data_4074885
loop_
_publ_author_name
'Carmona, Daniel'
'Vega, Cristina'
'Garc\'ia, N\'estor'
'Lahoz, Fernando J.'
'Elipe, Sergio'
'Oro, Luis A.'
'Lamata, M. Pilar'
'Viguri, Fernando'
'Borao, Rosana'

_publ_section_title
;
 Chiral Phosphinooxazoline&#x2212;Ruthenium(II) and &#x2212;Osmium(II)
 Complexes as Catalysts in Diels&#x2212;Alder Reactions
;
_journal_issue 7
_journal_name_full Organometallics
_journal_page_first 1592
_journal_paper_doi 10.1021/om050973d
_journal_volume 25
_journal_year 2006
_chemical_absolute_configuration rmad
_chemical_formula_moiety 'C38 H36 Cl N O P Ru +, F6 Sb -'
_chemical_formula_sum 'C38 H36 Cl F6 N O P Ru Sb'
_chemical_formula_weight 925.92
_chemical_name_systematic
; 
 ? 
;
_space_group_IT_number 4
_symmetry_cell_setting monoclinic
_symmetry_space_group_name_Hall 'P 2yb'
_symmetry_space_group_name_H-M 'P 1 21 1'
_atom_sites_solution_hydrogens difmap
_atom_sites_solution_primary direct
_atom_sites_solution_secondary difmap
_audit_creation_method SHELXL-97
_cell_angle_alpha 90.00
_cell_angle_beta 95.782(5)
_cell_angle_gamma 90.00
_cell_formula_units_Z 2
_cell_length_a 10.3448(7)
_cell_length_b 15.1685(8)
_cell_length_c 11.5034(7)
_cell_measurement_reflns_used 68
_cell_measurement_temperature 200(2)
_cell_measurement_theta_max 19.8
_cell_measurement_theta_min 12.5
_cell_volume 1795.87(19)
_computing_cell_refinement 'XSCANS v. 2.1 (Siemens)'
_computing_data_collection 'XSCANS v. 2.1 (Siemens)'
_computing_data_reduction 'XSCANS v. 2.1 (Siemens)'
_computing_molecular_graphics 'XP program, SHELXTL v6.10,Bruker2000'
_computing_publication_material 'XCIF program, SHELXTL v6.10,Bruker'
_computing_structure_refinement 'SHELXL-97 (Sheldrick, 1997)'
_computing_structure_solution 'SHELXS-97 (Sheldrick, 1990)'
_diffrn_ambient_temperature 200(2)
_diffrn_measured_fraction_theta_full 0.998
_diffrn_measured_fraction_theta_max 0.998
_diffrn_measurement_device_type 'four circle diffractometer,Siemens P4'
_diffrn_measurement_method '\w/2\q scans'
_diffrn_radiation_monochromator graphite
_diffrn_radiation_source 'fine-focus sealed tube'
_diffrn_radiation_type MoK\a
_diffrn_radiation_wavelength 0.71073
_diffrn_reflns_av_R_equivalents 0.0378
_diffrn_reflns_av_sigmaI/netI 0.0466
_diffrn_reflns_limit_h_max 13
_diffrn_reflns_limit_h_min -13
_diffrn_reflns_limit_k_max 19
_diffrn_reflns_limit_k_min -19
_diffrn_reflns_limit_l_max 14
_diffrn_reflns_limit_l_min -14
_diffrn_reflns_number 8954
_diffrn_reflns_theta_full 27.50
_diffrn_reflns_theta_max 27.50
_diffrn_reflns_theta_min 2.23
_diffrn_standards_decay_% 0
_diffrn_standards_interval_count 100
_diffrn_standards_number 3
_exptl_absorpt_coefficient_mu 1.355
_exptl_absorpt_correction_T_max 0.8543
_exptl_absorpt_correction_T_min 0.6558
_exptl_absorpt_correction_type psi-scan
_exptl_absorpt_process_details
; 
 Azimuthal psi-scans of 12 reflections at 10\% intervals.
 Data corrected with the program XPREP (SHELXTL v. 5 Bruker)
;
_exptl_crystal_colour orange
_exptl_crystal_density_diffrn 1.712
_exptl_crystal_density_method 'not measured'
_exptl_crystal_description 'prismatic block'
_exptl_crystal_F_000 920
_exptl_crystal_size_max 0.34
_exptl_crystal_size_mid 0.26
_exptl_crystal_size_min 0.12
_refine_diff_density_max 0.722
_refine_diff_density_min -0.844
_refine_diff_density_rms 0.098
_refine_ls_abs_structure_details 'Flack H D (1983), Acta Cryst. A39, 876-881'
_refine_ls_abs_structure_Flack 0.01(3)
_refine_ls_extinction_method none
_refine_ls_goodness_of_fit_ref 1.079
_refine_ls_hydrogen_treatment refU
_refine_ls_matrix_type full
_refine_ls_number_parameters 463
_refine_ls_number_reflns 8219
_refine_ls_number_restraints 37
_refine_ls_restrained_S_all 1.079
_refine_ls_R_factor_all 0.0512
_refine_ls_R_factor_gt 0.0427
_refine_ls_shift/su_max 0.002
_refine_ls_shift/su_mean 0.000
_refine_ls_structure_factor_coef Fsqd
_refine_ls_weighting_details 'calc w=1/[\s^2^(Fo^2^)+(0.0572P)^2^+2.1824P] where P=(Fo^2^+2Fc^2^)/3'
_refine_ls_weighting_scheme calc
_refine_ls_wR_factor_gt 0.1048
_refine_ls_wR_factor_ref 0.1112
_reflns_number_gt 7179
_reflns_number_total 8219
_reflns_threshold_expression >2sigma(I)
_cod_data_source_file om050973dsi20051111_011826.cif
_cod_data_source_block compound3a
_cod_original_sg_symbol_H-M P21
_cod_database_code 4074885

loop_
_symmetry_equiv_pos_as_xyz
'x, y, z'
'-x, y+1/2, -z'

loop_
_atom_site_label
_atom_site_type_symbol
_atom_site_fract_x
_atom_site_fract_y
_atom_site_fract_z
_atom_site_U_iso_or_equiv
_atom_site_adp_type
_atom_site_occupancy
_atom_site_symmetry_multiplicity
_atom_site_calc_flag
_atom_site_refinement_flags
_atom_site_disorder_assembly
_atom_site_disorder_group
Sb1A Sb 0.6967(4) 0.3798(2) 0.6502(4) 0.0255(10) Uani 0.44(3) 1 d PD A 1
F1A F 0.5353(8) 0.3964(9) 0.7050(11) 0.067(4) Uiso 0.44(3) 1 d PD A 1
F2A F 0.7695(9) 0.4658(7) 0.7526(10) 0.057(4) Uiso 0.44(3) 1 d PD A 1
F3A F 0.7373(10) 0.2933(7) 0.7632(10) 0.053(4) Uiso 0.44(3) 1 d PD A 1
F4A F 0.6257(8) 0.2935(7) 0.5471(8) 0.042(4) Uiso 0.44(3) 1 d PD A 1
F5A F 0.6578(12) 0.4661(7) 0.5366(13) 0.063(5) Uiso 0.44(3) 1 d PD A 1
F6A F 0.8579(8) 0.3623(9) 0.5938(8) 0.047(4) Uiso 0.44(3) 1 d PD A 1
Sb1B Sb 0.6911(4) 0.3820(3) 0.6559(4) 0.0459(13) Uani 0.56(3) 1 d PD A 2
F1B F 0.5378(7) 0.3735(8) 0.7292(9) 0.064(3) Uiso 0.56(3) 1 d PD A 2
F2B F 0.7650(8) 0.4520(6) 0.7797(9) 0.059(3) Uiso 0.56(3) 1 d PD A 2
F3B F 0.7548(9) 0.2809(6) 0.7364(10) 0.057(3) Uiso 0.56(3) 1 d PD A 2
F4B F 0.6170(9) 0.3118(7) 0.5329(8) 0.083(5) Uiso 0.56(3) 1 d PD A 2
F5B F 0.6282(11) 0.4836(6) 0.5768(13) 0.080(4) Uiso 0.56(3) 1 d PD A 2
F6B F 0.8447(8) 0.3900(9) 0.5829(8) 0.071(3) Uiso 0.56(3) 1 d PD A 2
Ru1 Ru 0.85354(4) 1.00001(3) 0.93357(4) 0.02002(11) Uani 1 1 d . . .
Cl1 Cl 0.74354(15) 0.86473(9) 0.96202(12) 0.0286(3) Uani 1 1 d . . .
P1 P 0.95862(14) 0.92755(10) 0.78884(13) 0.0224(3) Uani 1 1 d . . .
C1 C 0.9796(6) 1.0156(4) 0.6822(5) 0.0266(13) Uani 1 1 d . . .
C2 C 0.8721(6) 1.0697(4) 0.6481(5) 0.0252(12) Uani 1 1 d . . .
C3 C 0.8852(8) 1.1414(5) 0.5728(6) 0.0355(15) Uani 1 1 d . . .
H3 H 0.8080 1.1741 0.5547 0.046(6) Uiso 1 1 d R . .
C4 C 1.0052(9) 1.1594(5) 0.5338(7) 0.0483(19) Uani 1 1 d . . .
H4 H 1.0093 1.2060 0.4813 0.046(6) Uiso 1 1 d R . .
C5 C 1.1092(8) 1.1064(5) 0.5669(7) 0.049(2) Uani 1 1 d . . .
H5 H 1.1864 1.1181 0.5321 0.046(6) Uiso 1 1 d R . .
C6 C 1.0964(7) 1.0349(5) 0.6407(6) 0.0357(15) Uani 1 1 d . . .
H6 H 1.1723 1.0002 0.6682 0.046(6) Uiso 1 1 d R . .
C13 C 1.1187(5) 0.8761(5) 0.8175(5) 0.0285(12) Uani 1 1 d . . .
C14 C 1.1790(6) 0.8683(4) 0.9304(5) 0.0319(13) Uani 1 1 d . . .
H14 H 1.1270 0.8816 0.9945 0.046(6) Uiso 1 1 d R . .
C15 C 1.3020(7) 0.8314(4) 0.9486(6) 0.0370(16) Uani 1 1 d . . .
H15 H 1.3402 0.8256 1.0244 0.046(6) Uiso 1 1 d R . .
C16 C 1.3625(7) 0.8000(5) 0.8570(8) 0.0430(18) Uani 1 1 d . . .
H16 H 1.4416 0.7696 0.8610 0.046(6) Uiso 1 1 d R . .
C17 C 1.3018(7) 0.8045(5) 0.7451(7) 0.0412(17) Uani 1 1 d . . .
H17 H 1.3412 0.7818 0.6835 0.046(6) Uiso 1 1 d R . .
C18 C 1.1778(7) 0.8409(5) 0.7241(6) 0.0359(15) Uani 1 1 d . . .
H18 H 1.1266 0.8476 0.6516 0.046(6) Uiso 1 1 d R . .
C7 C 0.8639(6) 0.8408(4) 0.7115(5) 0.0272(13) Uani 1 1 d . . .
C12 C 0.8701(7) 0.7560(4) 0.7588(6) 0.0325(15) Uani 1 1 d . . .
H12 H 0.9440 0.7487 0.8093 0.046(6) Uiso 1 1 d R . .
C11 C 0.7860(8) 0.6896(5) 0.7147(7) 0.0427(18) Uani 1 1 d . . .
H11 H 0.8127 0.6307 0.7427 0.046(6) Uiso 1 1 d R . .
C10 C 0.6949(9) 0.7086(6) 0.6194(8) 0.051(2) Uani 1 1 d . . .
H10 H 0.6369 0.6596 0.5971 0.046(6) Uiso 1 1 d R . .
C9 C 0.6907(7) 0.7901(6) 0.5696(7) 0.0467(19) Uani 1 1 d . . .
H9 H 0.6240 0.7976 0.5155 0.046(6) Uiso 1 1 d R . .
C8 C 0.7754(7) 0.8569(5) 0.6128(6) 0.0349(15) Uani 1 1 d . . .
H8 H 0.7753 0.9122 0.5861 0.046(6) Uiso 1 1 d R . .
C19 C 0.9701(6) 1.1259(5) 0.9564(6) 0.0310(14) Uani 1 1 d . . .
C20 C 1.0320(7) 1.0561(4) 1.0239(6) 0.0315(14) Uani 1 1 d . . .
H20 H 1.1190 1.0347 1.0125 0.058(7) Uiso 1 1 d R . .
C21 C 0.9688(6) 1.0082(5) 1.1061(5) 0.0321(13) Uani 1 1 d . . .
H21 H 1.0052 0.9638 1.1429 0.058(7) Uiso 1 1 d R . .
C22 C 0.8389(7) 1.0284(4) 1.1275(6) 0.0332(14) Uani 1 1 d . . .
C23 C 0.7746(6) 1.0961(4) 1.0582(6) 0.0325(14) Uani 1 1 d . . .
H23 H 0.6959 1.1104 1.0673 0.058(7) Uiso 1 1 d R . .
C24 C 0.8367(6) 1.1407(4) 0.9727(6) 0.0309(13) Uani 1 1 d . . .
H24 H 0.7960 1.1806 0.9190 0.058(7) Uiso 1 1 d R . .
C25 C 1.0394(8) 1.1812(5) 0.8759(7) 0.0419(17) Uani 1 1 d . . .
H25A H 1.0784 1.2322 0.9186 0.058(7) Uiso 1 1 calc R . .
H25B H 0.9778 1.2017 0.8113 0.058(7) Uiso 1 1 calc R . .
H25C H 1.1078 1.1463 0.8448 0.058(7) Uiso 1 1 calc R . .
C26 C 0.7667(8) 0.9797(5) 1.2162(6) 0.0421(18) Uani 1 1 d . . .
H26 H 0.6814 0.9572 1.1677 0.058(7) Uiso 1 1 d R . .
C28 C 0.8356(11) 0.8993(7) 1.2708(8) 0.072(3) Uani 1 1 d . . .
H28A H 0.7790 0.8696 1.3218 0.058(7) Uiso 1 1 calc R . .
H28B H 0.9160 0.9176 1.3168 0.058(7) Uiso 1 1 calc R . .
H28C H 0.8564 0.8587 1.2090 0.058(7) Uiso 1 1 calc R . .
C27 C 0.7322(14) 1.0461(8) 1.3084(9) 0.083(4) Uani 1 1 d . . .
H27A H 0.6891 1.0155 1.3688 0.058(7) Uiso 1 1 calc R . .
H27B H 0.6738 1.0911 1.2714 0.058(7) Uiso 1 1 calc R . .
H27C H 0.8118 1.0743 1.3441 0.058(7) Uiso 1 1 calc R . .
C29 C 0.7433(6) 1.0519(4) 0.6878(5) 0.0241(12) Uani 1 1 d . . .
C30 C 0.5262(6) 1.0561(5) 0.6672(6) 0.0357(15) Uani 1 1 d . . .
H30 H 0.4694 1.0236 0.6202 0.039(7) Uiso 1 1 d R . .
C38 C 0.4755(7) 1.1434(5) 0.7083(7) 0.0423(18) Uani 1 1 d . . .
H38A H 0.3881 1.1561 0.6723 0.039(7) Uiso 1 1 d R . .
H38B H 0.5314 1.1945 0.6839 0.039(7) Uiso 1 1 d R . .
C37 C 0.4523(6) 1.1269(5) 0.8341(6) 0.0309(13) Uani 1 1 d . . .
C36 C 0.3891(7) 1.1793(5) 0.9070(7) 0.0381(16) Uani 1 1 d . . .
H36 H 0.3603 1.2394 0.8875 0.039(7) Uiso 1 1 d R . .
C35 C 0.3713(6) 1.1488(4) 1.0185(6) 0.0355(15) Uani 1 1 d . . .
H35 H 0.3248 1.1869 1.0625 0.039(7) Uiso 1 1 d R . .
C34 C 0.4195(6) 1.0667(5) 1.0570(6) 0.0347(15) Uani 1 1 d . . .
H34 H 0.4138 1.0374 1.1335 0.039(7) Uiso 1 1 d R . .
C33 C 0.4870(6) 1.0146(4) 0.9828(6) 0.0310(14) Uani 1 1 d . . .
H33 H 0.5289 0.9540 1.0089 0.039(7) Uiso 1 1 d R . .
C32 C 0.5031(6) 1.0459(4) 0.8718(6) 0.0262(12) Uani 1 1 d . . .
C31 C 0.5731(5) 1.0020(5) 0.7780(4) 0.0240(10) Uani 1 1 d . . .
H31 H 0.5647 0.9429 0.7705 0.039(7) Uiso 1 1 d R . .
N1 N 0.7180(5) 1.0201(3) 0.7860(4) 0.0216(10) Uani 1 1 d . . .
O1 O 0.6424(4) 1.0678(3) 0.6072(4) 0.0335(10) Uani 1 1 d . . .

loop_
_atom_site_aniso_label
_atom_site_aniso_U_11
_atom_site_aniso_U_22
_atom_site_aniso_U_33
_atom_site_aniso_U_23
_atom_site_aniso_U_13
_atom_site_aniso_U_12
Sb1A 0.0214(15) 0.0237(16) 0.0295(15) 0.0115(12) -0.0063(10) 0.0042(11)
Sb1B 0.049(2) 0.052(2) 0.0358(14) -0.0045(13) -0.0005(11) -0.0056(14)
Ru1 0.0222(2) 0.0199(2) 0.01792(19) -0.00172(19) 0.00192(15) -0.0019(2)
Cl1 0.0376(8) 0.0217(7) 0.0282(7) 0.0017(5) 0.0115(6) -0.0036(6)
P1 0.0236(7) 0.0231(7) 0.0207(7) -0.0010(6) 0.0039(6) -0.0017(6)
C1 0.036(3) 0.022(3) 0.022(3) -0.002(2) 0.004(2) -0.006(2)
C2 0.028(3) 0.026(3) 0.023(3) 0.003(2) 0.007(2) -0.001(2)
C3 0.046(4) 0.034(3) 0.027(3) 0.008(3) 0.007(3) 0.002(3)
C4 0.056(5) 0.052(5) 0.039(4) 0.022(3) 0.013(4) -0.001(4)
C5 0.041(4) 0.051(5) 0.057(5) 0.021(4) 0.021(4) -0.011(3)
C6 0.028(3) 0.041(3) 0.040(4) 0.007(3) 0.013(3) 0.004(3)
C13 0.026(3) 0.028(3) 0.031(3) 0.002(3) 0.001(2) 0.002(3)
C14 0.034(3) 0.032(3) 0.030(3) 0.004(3) 0.003(2) -0.003(3)
C15 0.039(4) 0.031(3) 0.039(4) 0.009(3) -0.009(3) 0.000(3)
C16 0.026(4) 0.036(4) 0.067(5) 0.011(4) 0.005(3) 0.006(3)
C17 0.037(4) 0.042(4) 0.047(4) 0.004(3) 0.017(3) 0.012(3)
C18 0.035(4) 0.040(4) 0.034(4) 0.001(3) 0.006(3) 0.004(3)
C7 0.030(3) 0.027(3) 0.026(3) -0.010(2) 0.007(2) -0.006(2)
C12 0.042(4) 0.026(3) 0.032(3) -0.008(3) 0.013(3) -0.002(3)
C11 0.061(5) 0.026(3) 0.046(4) -0.009(3) 0.026(4) -0.008(3)
C10 0.051(5) 0.052(5) 0.054(5) -0.028(4) 0.028(4) -0.025(4)
C9 0.031(4) 0.061(5) 0.047(4) -0.024(4) -0.004(3) 0.000(3)
C8 0.039(4) 0.036(4) 0.030(3) -0.013(3) 0.005(3) 0.002(3)
C19 0.028(3) 0.036(3) 0.029(3) -0.008(3) 0.003(3) -0.007(3)
C20 0.033(3) 0.030(3) 0.030(3) -0.009(3) -0.006(3) -0.003(3)
C21 0.039(3) 0.031(3) 0.025(3) -0.005(3) -0.004(2) 0.002(3)
C22 0.041(4) 0.034(3) 0.024(3) -0.007(2) -0.002(3) 0.000(3)
C23 0.027(3) 0.036(3) 0.034(3) -0.016(3) 0.000(3) -0.004(3)
C24 0.031(3) 0.027(3) 0.035(3) -0.007(2) 0.003(3) -0.004(2)
C25 0.044(4) 0.035(4) 0.047(4) -0.004(3) 0.008(3) -0.022(3)
C26 0.044(4) 0.058(5) 0.025(3) -0.003(3) 0.009(3) -0.002(3)
C28 0.085(7) 0.089(8) 0.042(5) 0.028(5) 0.009(5) -0.001(6)
C27 0.131(11) 0.079(7) 0.047(6) -0.015(5) 0.046(7) -0.018(7)
C29 0.031(3) 0.021(3) 0.019(3) -0.001(2) 0.000(2) 0.003(2)
C30 0.028(3) 0.049(4) 0.029(3) -0.001(3) -0.002(3) -0.008(3)
C38 0.034(4) 0.053(5) 0.041(4) 0.014(3) 0.007(3) 0.012(3)
C37 0.025(3) 0.034(3) 0.033(3) 0.007(3) -0.001(3) 0.001(3)
C36 0.037(4) 0.027(3) 0.050(4) 0.002(3) 0.004(3) 0.008(3)
C35 0.026(3) 0.036(4) 0.046(4) -0.007(3) 0.012(3) 0.000(3)
C34 0.021(3) 0.050(4) 0.035(4) -0.003(3) 0.012(3) -0.005(3)
C33 0.028(3) 0.031(4) 0.034(3) -0.001(3) 0.007(2) -0.008(3)
C32 0.019(3) 0.028(3) 0.032(3) -0.006(3) 0.005(2) -0.008(2)
C31 0.019(2) 0.029(3) 0.024(2) -0.005(3) -0.0022(19) -0.001(3)
N1 0.023(2) 0.020(3) 0.022(2) -0.0014(17) 0.0031(18) 0.0007(18)
O1 0.030(2) 0.047(3) 0.023(2) -0.0010(19) 0.0015(18) 0.002(2)

loop_
_atom_type_symbol
_atom_type_description
_atom_type_scat_dispersion_real
_atom_type_scat_dispersion_imag
_atom_type_scat_source
C C 0.0033 0.0016 'International Tables Vol C Tables 4.2.6.8 and 6.1.1.4'
H H 0.0000 0.0000 'International Tables Vol C Tables 4.2.6.8 and 6.1.1.4'
N N 0.0061 0.0033 'International Tables Vol C Tables 4.2.6.8 and 6.1.1.4'
O O 0.0106 0.0060 'International Tables Vol C Tables 4.2.6.8 and 6.1.1.4'
F F 0.0171 0.0103 'International Tables Vol C Tables 4.2.6.8 and 6.1.1.4'
P P 0.1023 0.0942 'International Tables Vol C Tables 4.2.6.8 and 6.1.1.4'
Cl Cl 0.1484 0.1585 'International Tables Vol C Tables 4.2.6.8 and 6.1.1.4'
Ru Ru -1.2594 0.8363 'International Tables Vol C Tables 4.2.6.8 and 6.1.1.4'
Sb Sb -0.5866 1.5461 'International Tables Vol C Tables 4.2.6.8 and 6.1.1.4'

loop_
_geom_angle_atom_site_label_1
_geom_angle_atom_site_label_2
_geom_angle_atom_site_label_3
_geom_angle
F1A Sb1A F5A 90.3(2)
F1A Sb1A F2A 90.6(2)
F5A Sb1A F2A 89.8(2)
F1A Sb1A F3A 90.3(2)
F5A Sb1A F3A 179.4(3)
F2A Sb1A F3A 90.2(2)
F1A Sb1A F4A 90.1(2)
F5A Sb1A F4A 90.2(2)
F2A Sb1A F4A 179.3(3)
F3A Sb1A F4A 89.8(2)
F1A Sb1A F6A 179.3(3)
F5A Sb1A F6A 89.7(2)
F2A Sb1A F6A 90.1(2)
F3A Sb1A F6A 89.8(2)
F4A Sb1A F6A 89.3(2)
F4B Sb1B F5B 90.3(2)
F4B Sb1B F6B 89.9(2)
F5B Sb1B F6B 89.9(2)
F4B Sb1B F1B 90.0(2)
F5B Sb1B F1B 90.4(2)
F6B Sb1B F1B 179.7(3)
F4B Sb1B F2B 179.7(3)
F5B Sb1B F2B 89.9(2)
F6B Sb1B F2B 90.3(2)
F1B Sb1B F2B 89.8(2)
F4B Sb1B F3B 90.2(2)
F5B Sb1B F3B 179.4(3)
F6B Sb1B F3B 90.1(2)
F1B Sb1B F3B 89.6(2)
F2B Sb1B F3B 89.5(2)
N1 Ru1 C24 87.9(2)
N1 Ru1 C20 141.5(2)
C24 Ru1 C20 66.8(2)
N1 Ru1 C21 165.1(2)
C24 Ru1 C21 78.9(3)
C20 Ru1 C21 37.2(3)
N1 Ru1 C23 99.4(2)
C24 Ru1 C23 36.7(2)
C20 Ru1 C23 77.9(2)
C21 Ru1 C23 65.8(2)
N1 Ru1 C19 105.9(2)
C24 Ru1 C19 37.4(2)
C20 Ru1 C19 37.3(2)
C21 Ru1 C19 67.4(3)
C23 Ru1 C19 66.6(2)
N1 Ru1 C22 130.6(2)
C24 Ru1 C22 66.6(2)
C20 Ru1 C22 66.5(3)
C21 Ru1 C22 36.8(2)
C23 Ru1 C22 36.5(2)
C19 Ru1 C22 79.3(2)
N1 Ru1 P1 79.37(13)
C24 Ru1 P1 130.74(18)
C20 Ru1 P1 95.13(19)
C21 Ru1 P1 114.56(18)
C23 Ru1 P1 167.31(18)
C19 Ru1 P1 101.42(17)
C22 Ru1 P1 149.08(18)
N1 Ru1 Cl1 86.97(13)
C24 Ru1 Cl1 139.53(18)
C20 Ru1 Cl1 131.16(18)
C21 Ru1 Cl1 98.44(19)
C23 Ru1 Cl1 105.12(18)
C19 Ru1 Cl1 165.38(17)
C22 Ru1 Cl1 87.08(18)
P1 Ru1 Cl1 87.48(5)
C7 P1 C13 102.3(3)
C7 P1 C1 107.0(3)
C13 P1 C1 105.3(3)
C7 P1 Ru1 114.8(2)
C13 P1 Ru1 123.1(2)
C1 P1 Ru1 103.1(2)
C6 C1 C2 118.5(6)
C6 C1 P1 123.6(5)
C2 C1 P1 117.8(5)
C3 C2 C1 120.1(6)
C3 C2 C29 118.6(6)
C1 C2 C29 121.3(5)
C4 C3 C2 119.8(7)
C4 C3 H3 126.1
C2 C3 H3 114.2
C5 C4 C3 119.9(7)
C5 C4 H4 122.7
C3 C4 H4 117.3
C4 C5 C6 120.6(7)
C4 C5 H5 116.5
C6 C5 H5 122.7
C1 C6 C5 121.2(7)
C1 C6 H6 118.7
C5 C6 H6 119.9
C14 C13 C18 119.8(6)
C14 C13 P1 121.2(5)
C18 C13 P1 118.9(5)
C15 C14 C13 119.7(6)
C15 C14 H14 122.4
C13 C14 H14 117.4
C16 C15 C14 120.6(7)
C16 C15 H15 120.7
C14 C15 H15 118.6
C15 C16 C17 120.3(7)
C15 C16 H16 126.8
C17 C16 H16 112.7
C16 C17 C18 120.4(7)
C16 C17 H17 120.4
C18 C17 H17 119.1
C13 C18 C17 119.0(6)
C13 C18 H18 112.8
C17 C18 H18 128.1
C12 C7 C8 118.4(6)
C12 C7 P1 118.4(5)
C8 C7 P1 123.0(5)
C11 C12 C7 121.5(7)
C11 C12 H12 126.4
C7 C12 H12 111.0
C12 C11 C10 118.8(7)
C12 C11 H11 113.3
C10 C11 H11 126.1
C9 C10 C11 120.4(7)
C9 C10 H10 126.1
C11 C10 H10 113.4
C10 C9 C8 121.1(8)
C10 C9 H9 113.6
C8 C9 H9 124.8
C9 C8 C7 119.6(7)
C9 C8 H8 125.4
C7 C8 H8 114.8
C20 C19 C24 115.6(6)
C20 C19 C25 122.7(7)
C24 C19 C25 121.7(7)
C20 C19 Ru1 69.0(4)
C24 C19 Ru1 68.7(4)
C25 C19 Ru1 133.7(5)
C21 C20 C19 122.4(6)
C21 C20 Ru1 72.1(4)
C19 C20 Ru1 73.7(4)
C21 C20 H20 114.6
C19 C20 H20 122.8
Ru1 C20 H20 123.3
C20 C21 C22 121.1(6)
C20 C21 Ru1 70.8(3)
C22 C21 Ru1 74.6(4)
C20 C21 H21 121.6
C22 C21 H21 117.2
Ru1 C21 H21 124.4
C23 C22 C21 117.0(6)
C23 C22 C26 119.6(6)
C21 C22 C26 123.3(6)
C23 C22 Ru1 70.3(4)
C21 C22 Ru1 68.6(3)
C26 C22 Ru1 130.4(5)
C24 C23 C22 121.3(6)
C24 C23 Ru1 69.2(4)
C22 C23 Ru1 73.2(4)
C24 C23 H23 118.1
C22 C23 H23 120.6
Ru1 C23 H23 130.5
C23 C24 C19 122.2(6)
C23 C24 Ru1 74.1(4)
C19 C24 Ru1 73.9(4)
C23 C24 H24 124.7
C19 C24 H24 113.1
Ru1 C24 H24 122.4
C19 C25 H25A 109.5
C19 C25 H25B 109.5
H25A C25 H25B 109.5
C19 C25 H25C 109.5
H25A C25 H25C 109.5
H25B C25 H25C 109.5
C22 C26 C28 115.3(7)
C22 C26 C27 108.1(7)
C28 C26 C27 112.0(8)
C22 C26 H26 104.3
C28 C26 H26 106.9
C27 C26 H26 109.9
C26 C28 H28A 109.5
C26 C28 H28B 109.5
H28A C28 H28B 109.5
C26 C28 H28C 109.5
H28A C28 H28C 109.5
H28B C28 H28C 109.5
C26 C27 H27A 109.5
C26 C27 H27B 109.5
H27A C27 H27B 109.5
C26 C27 H27C 109.5
H27A C27 H27C 109.5
H27B C27 H27C 109.5
N1 C29 O1 117.5(6)
N1 C29 C2 127.8(6)
O1 C29 C2 114.6(5)
O1 C30 C38 111.7(6)
O1 C30 C31 104.4(5)
C38 C30 C31 107.2(5)
O1 C30 H30 107.5
C38 C30 H30 116.0
C31 C30 H30 109.5
C37 C38 C30 104.3(6)
C37 C38 H38A 102.1
C30 C38 H38A 112.1
C37 C38 H38B 122.5
C30 C38 H38B 110.6
H38A C38 H38B 105.0
C36 C37 C32 120.8(6)
C36 C37 C38 128.5(6)
C32 C37 C38 110.7(6)
C37 C36 C35 119.1(6)
C37 C36 H36 123.7
C35 C36 H36 117.0
C36 C35 C34 120.8(6)
C36 C35 H35 114.7
C34 C35 H35 124.5
C35 C34 C33 119.6(6)
C35 C34 H34 128.9
C33 C34 H34 111.5
C32 C33 C34 118.7(6)
C32 C33 H33 118.7
C34 C33 H33 122.6
C33 C32 C37 120.9(6)
C33 C32 C31 128.0(6)
C37 C32 C31 111.1(6)
C32 C31 N1 114.7(5)
C32 C31 C30 102.7(5)
N1 C31 C30 100.3(5)
C32 C31 H31 117.2
N1 C31 H31 105.7
C30 C31 H31 115.2
C29 N1 C31 107.7(5)
C29 N1 Ru1 125.8(4)
C31 N1 Ru1 126.5(3)
C29 O1 C30 105.8(5)

loop_
_geom_bond_atom_site_label_1
_geom_bond_atom_site_label_2
_geom_bond_distance
Sb1A F1A 1.861(6)
Sb1A F5A 1.864(6)
Sb1A F2A 1.865(6)
Sb1A F3A 1.865(6)
Sb1A F4A 1.867(6)
Sb1A F6A 1.868(6)
Sb1B F4B 1.872(6)
Sb1B F5B 1.872(6)
Sb1B F6B 1.874(6)
Sb1B F1B 1.874(6)
Sb1B F2B 1.876(6)
Sb1B F3B 1.877(6)
Ru1 N1 2.112(5)
Ru1 C24 2.192(6)
Ru1 C20 2.197(6)
Ru1 C21 2.213(6)
Ru1 C23 2.255(6)
Ru1 C19 2.260(7)
Ru1 C22 2.292(6)
Ru1 P1 2.3508(16)
Ru1 Cl1 2.3849(14)
P1 C7 1.818(6)
P1 C13 1.830(6)
P1 C1 1.841(6)
C1 C6 1.376(9)
C1 C2 1.406(9)
C2 C3 1.405(8)
C2 C29 1.476(9)
C3 C4 1.389(11)
C3 H3 0.9460
C4 C5 1.365(12)
C4 H4 0.9334
C5 C6 1.392(9)
C5 H5 0.9450
C6 H6 0.9711
C13 C14 1.388(8)
C13 C18 1.394(9)
C14 C15 1.387(9)
C14 H14 0.9766
C15 C16 1.365(11)
C15 H15 0.9238
C16 C17 1.376(12)
C16 H16 0.9361
C17 C18 1.395(10)
C17 H17 0.9196
C18 H18 0.9476
C7 C12 1.397(9)
C7 C8 1.406(9)
C12 C11 1.392(10)
C12 H12 0.9194
C11 C10 1.402(13)
C11 H11 0.9796
C10 C9 1.362(13)
C10 H10 0.9740
C9 C8 1.398(10)
C9 H9 0.8893
C8 H8 0.8925
C19 C20 1.426(10)
C19 C24 1.429(9)
C19 C25 1.486(10)
C20 C21 1.405(10)
C20 H20 0.9771
C21 C22 1.424(10)
C21 H21 0.8620
C22 C23 1.423(9)
C22 C26 1.516(10)
C23 C24 1.402(10)
C23 H23 0.8584
C24 H24 0.9335
C25 H25A 0.9800
C25 H25B 0.9800
C25 H25C 0.9800
C26 C28 1.517(12)
C26 C27 1.531(12)
C26 H26 1.0524
C28 H28A 0.9800
C28 H28B 0.9800
C28 H28C 0.9800
C27 H27A 0.9800
C27 H27B 0.9800
C27 H27C 0.9800
C29 N1 1.280(8)
C29 O1 1.346(7)
C30 O1 1.456(8)
C30 C38 1.517(11)
C30 C31 1.552(9)
C30 H30 0.9040
C38 C37 1.512(10)
C38 H38A 0.9746
C38 H38B 1.0233
C37 C36 1.368(10)
C37 C32 1.388(9)
C36 C35 1.393(11)
C36 H36 0.9783
C35 C34 1.398(10)
C35 H35 0.9329
C34 C33 1.400(9)
C34 H34 0.9920
C33 C32 1.388(9)
C33 H33 1.0464
C32 C31 1.513(8)
C31 N1 1.517(7)
C31 H31 0.9048

loop_
_geom_torsion_atom_site_label_1
_geom_torsion_atom_site_label_2
_geom_torsion_atom_site_label_3
_geom_torsion_atom_site_label_4
_geom_torsion
N1 Ru1 P1 C7 -56.5(3)
C24 Ru1 P1 C7 -134.4(3)
C20 Ru1 P1 C7 162.0(3)
C21 Ru1 P1 C7 129.0(3)
C23 Ru1 P1 C7 -142.1(8)
C19 Ru1 P1 C7 -160.8(3)
C22 Ru1 P1 C7 111.0(4)
Cl1 Ru1 P1 C7 30.9(2)
N1 Ru1 P1 C13 178.0(3)
C24 Ru1 P1 C13 100.1(3)
C20 Ru1 P1 C13 36.5(3)
C21 Ru1 P1 C13 3.5(3)
C23 Ru1 P1 C13 92.3(8)
C19 Ru1 P1 C13 73.7(3)
C22 Ru1 P1 C13 -14.6(4)
Cl1 Ru1 P1 C13 -94.6(3)
N1 Ru1 P1 C1 59.5(2)
C24 Ru1 P1 C1 -18.3(3)
C20 Ru1 P1 C1 -82.0(3)
C21 Ru1 P1 C1 -114.9(3)
C23 Ru1 P1 C1 -26.1(8)
C19 Ru1 P1 C1 -44.8(3)
C22 Ru1 P1 C1 -133.0(4)
Cl1 Ru1 P1 C1 146.9(2)
C7 P1 C1 C6 -109.9(6)
C13 P1 C1 C6 -1.6(6)
Ru1 P1 C1 C6 128.6(5)
C7 P1 C1 C2 74.8(5)
C13 P1 C1 C2 -176.9(5)
Ru1 P1 C1 C2 -46.7(5)
C6 C1 C2 C3 0.3(9)
P1 C1 C2 C3 175.9(5)
C6 C1 C2 C29 179.0(6)
P1 C1 C2 C29 -5.5(8)
C1 C2 C3 C4 -1.1(10)
C29 C2 C3 C4 -179.8(6)
C2 C3 C4 C5 1.4(12)
C3 C4 C5 C6 -0.9(13)
C2 C1 C6 C5 0.2(10)
P1 C1 C6 C5 -175.1(6)
C4 C5 C6 C1 0.1(12)
C7 P1 C13 C14 -123.1(6)
C1 P1 C13 C14 125.2(6)
Ru1 P1 C13 C14 7.9(7)
C7 P1 C13 C18 54.3(6)
C1 P1 C13 C18 -57.4(6)
Ru1 P1 C13 C18 -174.8(5)
C18 C13 C14 C15 4.7(10)
P1 C13 C14 C15 -178.0(5)
C13 C14 C15 C16 -2.1(10)
C14 C15 C16 C17 -0.2(11)
C15 C16 C17 C18 -0.1(12)
C14 C13 C18 C17 -4.9(10)
P1 C13 C18 C17 177.7(6)
C16 C17 C18 C13 2.7(11)
C13 P1 C7 C12 48.6(6)
C1 P1 C7 C12 159.0(5)
Ru1 P1 C7 C12 -87.2(5)
C13 P1 C7 C8 -137.8(5)
C1 P1 C7 C8 -27.4(6)
Ru1 P1 C7 C8 86.4(5)
C8 C7 C12 C11 -3.8(10)
P1 C7 C12 C11 170.1(5)
C7 C12 C11 C10 1.1(10)
C12 C11 C10 C9 1.3(11)
C11 C10 C9 C8 -0.8(12)
C10 C9 C8 C7 -2.0(11)
C12 C7 C8 C9 4.2(9)
P1 C7 C8 C9 -169.4(5)
N1 Ru1 C19 C20 -165.5(4)
C24 Ru1 C19 C20 130.3(6)
C21 Ru1 C19 C20 28.6(4)
C23 Ru1 C19 C20 101.0(4)
C22 Ru1 C19 C20 65.1(4)
P1 Ru1 C19 C20 -83.4(4)
Cl1 Ru1 C19 C20 43.2(9)
N1 Ru1 C19 C24 64.2(4)
C20 Ru1 C19 C24 -130.3(6)
C21 Ru1 C19 C24 -101.7(4)
C23 Ru1 C19 C24 -29.3(4)
C22 Ru1 C19 C24 -65.2(4)
P1 Ru1 C19 C24 146.3(4)
Cl1 Ru1 C19 C24 -87.1(8)
N1 Ru1 C19 C25 -49.9(8)
C24 Ru1 C19 C25 -114.1(9)
C20 Ru1 C19 C25 115.6(9)
C21 Ru1 C19 C25 144.2(8)
C23 Ru1 C19 C25 -143.4(8)
C22 Ru1 C19 C25 -179.3(8)
P1 Ru1 C19 C25 32.2(8)
Cl1 Ru1 C19 C25 158.8(5)
C24 C19 C20 C21 -3.6(9)
C25 C19 C20 C21 175.2(6)
Ru1 C19 C20 C21 -55.6(5)
C24 C19 C20 Ru1 52.0(5)
C25 C19 C20 Ru1 -129.2(6)
N1 Ru1 C20 C21 155.7(4)
C24 Ru1 C20 C21 102.7(5)
C23 Ru1 C20 C21 65.8(4)
C19 Ru1 C20 C21 132.9(6)
C22 Ru1 C20 C21 29.2(4)
P1 Ru1 C20 C21 -124.9(4)
Cl1 Ru1 C20 C21 -33.8(5)
N1 Ru1 C20 C19 22.8(6)
C24 Ru1 C20 C19 -30.3(4)
C21 Ru1 C20 C19 -132.9(6)
C23 Ru1 C20 C19 -67.2(4)
C22 Ru1 C20 C19 -103.7(4)
P1 Ru1 C20 C19 102.1(4)
Cl1 Ru1 C20 C19 -166.7(3)
C19 C20 C21 C22 -1.1(9)
Ru1 C20 C21 C22 -57.4(5)
C19 C20 C21 Ru1 56.4(5)
N1 Ru1 C21 C20 -94.6(9)
C24 Ru1 C21 C20 -66.0(4)
C23 Ru1 C21 C20 -102.2(4)
C19 Ru1 C21 C20 -28.7(4)
C22 Ru1 C21 C20 -131.6(6)
P1 Ru1 C21 C20 63.9(4)
Cl1 Ru1 C21 C20 155.0(4)
N1 Ru1 C21 C22 37.0(11)
C24 Ru1 C21 C22 65.5(4)
C20 Ru1 C21 C22 131.6(6)
C23 Ru1 C21 C22 29.4(4)
C19 Ru1 C21 C22 102.8(4)
P1 Ru1 C21 C22 -164.6(3)
Cl1 Ru1 C21 C22 -73.5(4)
C20 C21 C22 C23 2.9(9)
Ru1 C21 C22 C23 -52.7(5)
C20 C21 C22 C26 -179.2(6)
Ru1 C21 C22 C26 125.2(6)
C20 C21 C22 Ru1 55.6(5)
N1 Ru1 C22 C23 -37.1(5)
C24 Ru1 C22 C23 27.9(4)
C20 Ru1 C22 C23 101.7(4)
C21 Ru1 C22 C23 131.2(6)
C19 Ru1 C22 C23 64.9(4)
P1 Ru1 C22 C23 159.3(3)
Cl1 Ru1 C22 C23 -120.5(4)
N1 Ru1 C22 C21 -168.2(4)
C24 Ru1 C22 C21 -103.3(5)
C20 Ru1 C22 C21 -29.5(4)
C23 Ru1 C22 C21 -131.2(6)
C19 Ru1 C22 C21 -66.3(4)
P1 Ru1 C22 C21 28.1(6)
Cl1 Ru1 C22 C21 108.3(4)
N1 Ru1 C22 C26 75.6(7)
C24 Ru1 C22 C26 140.6(7)
C20 Ru1 C22 C26 -145.7(7)
C21 Ru1 C22 C26 -116.2(8)
C23 Ru1 C22 C26 112.7(8)
C19 Ru1 C22 C26 177.5(7)
P1 Ru1 C22 C26 -88.1(7)
Cl1 Ru1 C22 C26 -7.9(6)
C21 C22 C23 C24 0.0(9)
C26 C22 C23 C24 -177.9(6)
Ru1 C22 C23 C24 -51.8(5)
C21 C22 C23 Ru1 51.9(5)
C26 C22 C23 Ru1 -126.1(6)
N1 Ru1 C23 C24 -73.6(4)
C20 Ru1 C23 C24 67.3(4)
C21 Ru1 C23 C24 104.5(4)
C19 Ru1 C23 C24 29.8(4)
C22 Ru1 C23 C24 134.1(6)
P1 Ru1 C23 C24 9.9(10)
Cl1 Ru1 C23 C24 -162.9(3)
N1 Ru1 C23 C22 152.4(4)
C24 Ru1 C23 C22 -134.1(6)
C20 Ru1 C23 C22 -66.7(4)
C21 Ru1 C23 C22 -29.6(4)
C19 Ru1 C23 C22 -104.2(4)
P1 Ru1 C23 C22 -124.2(8)
Cl1 Ru1 C23 C22 63.0(4)
C22 C23 C24 C19 -5.0(9)
Ru1 C23 C24 C19 -58.6(5)
C22 C23 C24 Ru1 53.6(5)
C20 C19 C24 C23 6.5(9)
C25 C19 C24 C23 -172.3(6)
Ru1 C19 C24 C23 58.7(5)
C20 C19 C24 Ru1 -52.1(5)
C25 C19 C24 Ru1 129.1(6)
N1 Ru1 C24 C23 108.8(4)
C20 Ru1 C24 C23 -101.1(4)
C21 Ru1 C24 C23 -64.2(4)
C19 Ru1 C24 C23 -131.3(6)
C22 Ru1 C24 C23 -27.7(4)
P1 Ru1 C24 C23 -177.2(3)
Cl1 Ru1 C24 C23 25.9(5)
N1 Ru1 C24 C19 -119.9(4)
C20 Ru1 C24 C19 30.2(4)
C21 Ru1 C24 C19 67.1(4)
C23 Ru1 C24 C19 131.3(6)
C22 Ru1 C24 C19 103.5(4)
P1 Ru1 C24 C19 -45.9(5)
Cl1 Ru1 C24 C19 157.1(3)
C23 C22 C26 C28 170.3(7)
C21 C22 C26 C28 -7.6(10)
Ru1 C22 C26 C28 81.6(9)
C23 C22 C26 C27 -63.5(9)
C21 C22 C26 C27 118.6(9)
Ru1 C22 C26 C27 -152.2(7)
C3 C2 C29 N1 -147.3(6)
C1 C2 C29 N1 34.0(9)
C3 C2 C29 O1 36.1(8)
C1 C2 C29 O1 -142.6(6)
O1 C30 C38 C37 -131.9(6)
C31 C30 C38 C37 -18.1(7)
C30 C38 C37 C36 -169.4(7)
C30 C38 C37 C32 9.3(8)
C32 C37 C36 C35 -2.7(11)
C38 C37 C36 C35 175.9(7)
C37 C36 C35 C34 1.4(11)
C36 C35 C34 C33 0.3(10)
C35 C34 C33 C32 -0.7(9)
C34 C33 C32 C37 -0.7(9)
C34 C33 C32 C31 179.3(6)
C36 C37 C32 C33 2.4(10)
C38 C37 C32 C33 -176.5(6)
C36 C37 C32 C31 -177.6(6)
C38 C37 C32 C31 3.6(7)
C33 C32 C31 N1 -86.6(8)
C37 C32 C31 N1 93.3(6)
C33 C32 C31 C30 165.5(6)
C37 C32 C31 C30 -14.5(6)
O1 C30 C31 C32 138.5(5)
C38 C30 C31 C32 19.9(7)
O1 C30 C31 N1 20.0(6)
C38 C30 C31 N1 -98.6(6)
O1 C29 N1 C31 4.6(7)
C2 C29 N1 C31 -171.9(6)
O1 C29 N1 Ru1 -173.9(4)
C2 C29 N1 Ru1 9.6(8)
C32 C31 N1 C29 -124.6(6)
C30 C31 N1 C29 -15.4(6)
C32 C31 N1 Ru1 53.8(7)
C30 C31 N1 Ru1 163.1(4)
C24 Ru1 N1 C29 80.2(5)
C20 Ru1 N1 C29 32.9(6)
C21 Ru1 N1 C29 108.2(9)
C23 Ru1 N1 C29 115.3(5)
C19 Ru1 N1 C29 47.1(5)
C22 Ru1 N1 C29 136.5(5)
P1 Ru1 N1 C29 -51.9(4)
Cl1 Ru1 N1 C29 -139.9(5)
C24 Ru1 N1 C31 -98.0(5)
C20 Ru1 N1 C31 -145.3(5)
C21 Ru1 N1 C31 -70.0(10)
C23 Ru1 N1 C31 -63.0(5)
C19 Ru1 N1 C31 -131.2(5)
C22 Ru1 N1 C31 -41.7(6)
P1 Ru1 N1 C31 129.8(5)
Cl1 Ru1 N1 C31 41.8(5)
N1 C29 O1 C30 9.4(7)
C2 C29 O1 C30 -173.7(5)
C38 C30 O1 C29 97.0(6)
C31 C30 O1 C29 -18.4(7)
